data_7107743
loop_
_publ_author_name
'Dayoung Song'
'Jung Mi Lim'
'Somin Cho'
'Su-Jin Park'
'Jaeheung Cho'
'Dongmin Kang'
'Sue Goo Rhee'
'Youngmin You'
'Wonwoo Nam'

_publ_section_title
;
 A fluorescence turn-on H2O2 probe exhibits lysosome-localized
 fluorescence signals
;
_journal_name_full Chem.Commun.
_journal_page_first 5449
_journal_paper_doi 10.1039/c2cc31632c
_journal_volume 48
_journal_year 2012
_chemical_formula_sum 'C21 H24 Cl2 Fe N4 O10'
_chemical_formula_weight 619.19
_chemical_name_systematic
;
?
;
_space_group_IT_number 9
_symmetry_cell_setting monoclinic
_symmetry_space_group_name_Hall 'C -2yc'
_symmetry_space_group_name_H-M 'C 1 c 1'
_atom_sites_solution_hydrogens geom
_atom_sites_solution_primary direct
_atom_sites_solution_secondary difmap
_audit_creation_method SHELXL-97
_cell_angle_alpha 90.00
_cell_angle_beta 91.2170(10)
_cell_angle_gamma 90.00
_cell_formula_units_Z 4
_cell_length_a 11.3781(2)
_cell_length_b 18.5161(3)
_cell_length_c 12.4123(2)
_cell_measurement_reflns_used 9997
_cell_measurement_temperature 170(2)
_cell_measurement_theta_max 27.99
_cell_measurement_theta_min 2.64
_cell_volume 2614.41(8)
_computing_cell_refinement 'Bruker SAINT'
_computing_data_collection 'Bruker APEX2'
_computing_data_reduction 'Bruker SAINT'
_computing_molecular_graphics 'Bruker SHELXTL'
_computing_publication_material 'Bruker SHELXTL'
_computing_structure_refinement 'SHELXL-97 (Sheldrick, 2008)'
_computing_structure_solution 'SHELXS-97 (Sheldrick, 2008)'
_diffrn_ambient_temperature 170(2)
_diffrn_measured_fraction_theta_full 1.000
_diffrn_measured_fraction_theta_max 1.000
_diffrn_measurement_device_type 'Bruker APEX-II CCD'
_diffrn_measurement_method '\f and \w scans'
_diffrn_radiation_monochromator graphite
_diffrn_radiation_source 'fine-focus sealed tube'
_diffrn_radiation_type MoK\a
_diffrn_radiation_wavelength 0.71073
_diffrn_reflns_av_R_equivalents 0.0270
_diffrn_reflns_av_sigmaI/netI 0.0338
_diffrn_reflns_limit_h_max 14
_diffrn_reflns_limit_h_min -14
_diffrn_reflns_limit_k_max 24
_diffrn_reflns_limit_k_min -24
_diffrn_reflns_limit_l_max 16
_diffrn_reflns_limit_l_min -16
_diffrn_reflns_number 21950
_diffrn_reflns_theta_full 27.50
_diffrn_reflns_theta_max 27.50
_diffrn_reflns_theta_min 2.10
_exptl_absorpt_coefficient_mu 0.842
_exptl_absorpt_correction_T_max 0.9205
_exptl_absorpt_correction_T_min 0.8496
_exptl_absorpt_correction_type none
_exptl_crystal_colour colourless
_exptl_crystal_density_diffrn 1.573
_exptl_crystal_density_method 'not measured'
_exptl_crystal_description Needle
_exptl_crystal_F_000 1272
_exptl_crystal_size_max 0.20
_exptl_crystal_size_mid 0.10
_exptl_crystal_size_min 0.10
_refine_diff_density_max 0.383
_refine_diff_density_min -0.249
_refine_diff_density_rms 0.048
_refine_ls_abs_structure_details 'Flack H D (1983), Acta Cryst. A39, 876-881'
_refine_ls_abs_structure_Flack -0.001(11)
_refine_ls_extinction_method none
_refine_ls_goodness_of_fit_ref 0.913
_refine_ls_hydrogen_treatment mixed
_refine_ls_matrix_type full
_refine_ls_number_parameters 356
_refine_ls_number_reflns 5695
_refine_ls_number_restraints 2
_refine_ls_restrained_S_all 0.913
_refine_ls_R_factor_all 0.0344
_refine_ls_R_factor_gt 0.0304
_refine_ls_shift/su_max 0.000
_refine_ls_shift/su_mean 0.000
_refine_ls_structure_factor_coef Fsqd
_refine_ls_weighting_details 'calc w=1/[\s^2^(Fo^2^)+(0.0640P)^2^+0.1440P] where P=(Fo^2^+2Fc^2^)/3'
_refine_ls_weighting_scheme calc
_refine_ls_wR_factor_gt 0.0802
_refine_ls_wR_factor_ref 0.0838
_reflns_number_gt 5291
_reflns_number_total 5695
_reflns_threshold_expression >2sigma(I)
_cod_data_source_file c2cc31632c.txt
_cod_data_source_block chem143
_cod_original_sg_symbol_H-M Cc
_cod_database_code 7107743

loop_
_symmetry_equiv_pos_as_xyz
'x, y, z'
'x, -y, z+1/2'
'x+1/2, y+1/2, z'
'x+1/2, -y+1/2, z+1/2'

loop_
_atom_site_label
_atom_site_type_symbol
_atom_site_fract_x
_atom_site_fract_y
_atom_site_fract_z
_atom_site_U_iso_or_equiv
_atom_site_adp_type
_atom_site_occupancy
_atom_site_symmetry_multiplicity
_atom_site_calc_flag
_atom_site_refinement_flags
Fe1 Fe 1.00619(3) 0.160803(15) 0.25120(2) 0.02354(8) Uani 1 1 d .
Cl1 Cl 0.12020(6) 0.06737(3) 0.91597(5) 0.03500(15) Uani 1 1 d .
Cl2 Cl 0.45151(6) 0.12231(3) 0.46830(5) 0.03728(15) Uani 1 1 d .
O3 O 0.1525(2) 0.05921(12) 0.80651(17) 0.0502(5) Uani 1 1 d .
O4 O 0.1337(2) 0.00095(11) 0.97328(19) 0.0554(6) Uani 1 1 d .
O5 O 0.1929(4) 0.11939(15) 0.9672(2) 0.0964(12) Uani 1 1 d .
O7 O 0.3354(3) 0.1380(2) 0.5016(4) 0.0998(12) Uani 1 1 d .
O10 O 0.5324(3) 0.14882(12) 0.5494(2) 0.0668(8) Uani 1 1 d .
O8 O 0.4732(4) 0.1566(2) 0.3713(3) 0.1114(14) Uani 1 1 d .
O9 O 0.4671(3) 0.04715(13) 0.4599(2) 0.0746(8) Uani 1 1 d .
O1 O 0.99925(16) 0.11281(9) 0.41193(14) 0.0301(4) Uani 1 1 d .
O2 O 1.0061(2) 0.20578(13) 0.09389(16) 0.0392(5) Uani 1 1 d .
N1 N 0.83850(18) 0.21297(10) 0.28767(15) 0.0256(4) Uani 1 1 d .
N2 N 0.88006(18) 0.08154(10) 0.19606(16) 0.0272(4) Uani 1 1 d .
N3 N 1.06359(18) 0.26132(10) 0.32007(16) 0.0284(4) Uani 1 1 d .
N4 N 1.1666(2) 0.10878(11) 0.22757(17) 0.0309(4) Uani 1 1 d .
O6 O 0.0021(3) 0.0896(2) 0.9208(3) 0.1118(15) Uani 1 1 d .
C2 C 0.7557(2) 0.18794(14) 0.2019(2) 0.0339(6) Uani 1 1 d .
H2A H 0.7719 0.2134 0.1336 0.041 Uiso 1 1 calc R
H2B H 0.6740 0.1990 0.2222 0.041 Uiso 1 1 calc R
C3 C 0.7698(2) 0.10772(13) 0.18662(19) 0.0308(5) Uani 1 1 d .
C4 C 0.8970(2) 0.01053(13) 0.1830(2) 0.0318(5) Uani 1 1 d .
H4 H 0.9748 -0.0078 0.1894 0.038 Uiso 1 1 calc R
C5 C 0.8067(3) -0.03716(15) 0.1607(2) 0.0396(6) Uani 1 1 d .
H5 H 0.8219 -0.0872 0.1517 0.048 Uiso 1 1 calc R
C6 C 0.6924(3) -0.01023(16) 0.1518(2) 0.0435(7) Uani 1 1 d .
H6 H 0.6280 -0.0417 0.1373 0.052 Uiso 1 1 calc R
C7 C 0.6748(3) 0.06299(16) 0.1645(2) 0.0421(6) Uani 1 1 d .
H7 H 0.5978 0.0826 0.1582 0.051 Uiso 1 1 calc R
C8 C 0.7893(2) 0.19093(13) 0.3937(2) 0.0296(5) Uani 1 1 d .
H8A H 0.7640 0.1399 0.3885 0.035 Uiso 1 1 calc R
H8B H 0.7184 0.2204 0.4069 0.035 Uiso 1 1 calc R
C9 C 0.8719(2) 0.19851(12) 0.48877(18) 0.0254(5) Uani 1 1 d .
C10 C 0.8447(2) 0.24244(14) 0.5753(2) 0.0310(5) Uani 1 1 d .
H10 H 0.7775 0.2728 0.5700 0.037 Uiso 1 1 calc R
C11 C 0.9127(3) 0.24321(14) 0.6691(2) 0.0360(6) Uani 1 1 d .
H11 H 0.8931 0.2743 0.7268 0.043 Uiso 1 1 calc R
C12 C 1.0096(2) 0.19829(14) 0.6780(2) 0.0332(5) Uani 1 1 d .
H12 H 1.0545 0.1970 0.7434 0.040 Uiso 1 1 calc R
C13 C 1.0416(2) 0.15517(12) 0.5922(2) 0.0294(5) Uani 1 1 d .
H13 H 1.1100 0.1258 0.5972 0.035 Uiso 1 1 calc R
C14 C 0.9728(2) 0.15563(12) 0.49921(19) 0.0264(5) Uani 1 1 d .
C15 C 0.8588(2) 0.29168(13) 0.2828(2) 0.0321(5) Uani 1 1 d .
H15A H 0.7984 0.3168 0.3252 0.039 Uiso 1 1 calc R
H15B H 0.8507 0.3081 0.2072 0.039 Uiso 1 1 calc R
C16 C 0.9793(2) 0.31165(12) 0.32644(19) 0.0291(5) Uani 1 1 d .
C17 C 1.1731(3) 0.27736(15) 0.3547(2) 0.0364(6) Uani 1 1 d .
H17 H 1.2319 0.2410 0.3528 0.044 Uiso 1 1 calc R
C18 C 1.2033(3) 0.34543(15) 0.3933(3) 0.0436(7) Uani 1 1 d .
H18 H 1.2816 0.3561 0.4161 0.052 Uiso 1 1 calc R
C19 C 1.1154(3) 0.39752(15) 0.3974(2) 0.0456(7) Uani 1 1 d .
H19 H 1.1335 0.4448 0.4225 0.055 Uiso 1 1 calc R
C20 C 1.0027(3) 0.38061(13) 0.3653(2) 0.0391(6) Uani 1 1 d .
H20 H 0.9417 0.4154 0.3696 0.047 Uiso 1 1 calc R
C21 C 1.2452(2) 0.07447(14) 0.2046(2) 0.0316(5) Uani 1 1 d .
C22 C 1.3437(3) 0.03051(18) 0.1744(3) 0.0469(7) Uani 1 1 d .
H22A H 1.3158 -0.0178 0.1540 0.070 Uiso 1 1 calc R
H22B H 1.3993 0.0266 0.2355 0.070 Uiso 1 1 calc R
H22C H 1.3829 0.0528 0.1132 0.070 Uiso 1 1 calc R
H1M H 1.033(3) 0.078(2) 0.434(3) 0.058(11) Uiso 1 1 d .
H3M H 1.015(3) 0.238(2) 0.076(3) 0.052(12) Uiso 1 1 d .
H2M H 1.025(4) 0.175(2) 0.049(4) 0.076(14) Uiso 1 1 d .

loop_
_atom_site_aniso_label
_atom_site_aniso_U_11
_atom_site_aniso_U_22
_atom_site_aniso_U_33
_atom_site_aniso_U_23
_atom_site_aniso_U_13
_atom_site_aniso_U_12
Fe1 0.02547(15) 0.01995(14) 0.02528(15) -0.00113(13) 0.00259(11) 0.00339(13)
Cl1 0.0491(4) 0.0222(3) 0.0340(3) -0.0007(2) 0.0094(3) -0.0031(2)
Cl2 0.0462(4) 0.0282(3) 0.0372(3) 0.0001(2) -0.0048(3) 0.0011(3)
O3 0.0678(16) 0.0488(12) 0.0341(10) -0.0111(9) 0.0055(10) 0.0009(11)
O4 0.0760(16) 0.0317(10) 0.0573(13) 0.0095(10) -0.0241(12) -0.0174(10)
O5 0.188(3) 0.0623(16) 0.0397(12) -0.0099(11) 0.0168(17) -0.081(2)
O7 0.0498(18) 0.096(2) 0.154(4) -0.030(2) 0.012(2) 0.0105(16)
O10 0.091(2) 0.0417(12) 0.0664(16) -0.0142(11) -0.0358(14) 0.0188(12)
O8 0.133(4) 0.132(3) 0.0678(19) 0.058(2) -0.019(2) -0.025(2)
O9 0.095(2) 0.0356(12) 0.093(2) -0.0176(13) -0.0078(17) 0.0075(13)
O1 0.0380(10) 0.0242(8) 0.0283(8) -0.0009(7) 0.0026(7) 0.0124(7)
O2 0.0637(14) 0.0247(10) 0.0296(9) 0.0051(9) 0.0100(9) 0.0097(9)
N1 0.0297(10) 0.0217(9) 0.0254(9) -0.0023(7) 0.0004(8) 0.0066(7)
N2 0.0288(10) 0.0255(9) 0.0273(10) -0.0026(8) -0.0019(8) 0.0021(8)
N3 0.0342(11) 0.0230(9) 0.0282(9) -0.0024(8) 0.0055(8) 0.0014(8)
N4 0.0297(11) 0.0295(10) 0.0338(11) 0.0034(8) 0.0039(9) 0.0036(9)
O6 0.080(2) 0.157(3) 0.100(2) 0.050(2) 0.041(2) 0.072(2)
C2 0.0352(14) 0.0326(13) 0.0336(13) -0.0012(10) -0.0065(10) 0.0104(10)
C3 0.0320(13) 0.0334(12) 0.0267(11) -0.0045(10) -0.0060(9) 0.0045(10)
C4 0.0339(13) 0.0266(11) 0.0351(12) -0.0026(10) 0.0033(10) 0.0006(10)
C5 0.0476(17) 0.0293(13) 0.0419(14) -0.0090(11) 0.0008(13) -0.0036(11)
C6 0.0434(16) 0.0423(14) 0.0445(15) -0.0097(13) -0.0052(12) -0.0097(12)
C7 0.0300(14) 0.0480(15) 0.0478(16) -0.0074(13) -0.0072(12) 0.0006(12)
C8 0.0269(12) 0.0300(12) 0.0320(12) 0.0001(10) 0.0046(9) 0.0056(10)
C9 0.0284(12) 0.0212(10) 0.0266(11) 0.0004(9) 0.0037(9) -0.0006(9)
C10 0.0324(13) 0.0289(12) 0.0320(12) -0.0020(10) 0.0082(10) 0.0026(10)
C11 0.0454(16) 0.0325(12) 0.0303(12) -0.0045(10) 0.0083(11) -0.0028(11)
C12 0.0403(14) 0.0308(12) 0.0285(11) 0.0026(10) -0.0003(10) -0.0104(10)
C13 0.0292(13) 0.0268(11) 0.0325(12) 0.0064(10) 0.0014(10) 0.0003(9)
C14 0.0330(13) 0.0214(10) 0.0251(11) 0.0017(8) 0.0049(9) 0.0007(9)
C15 0.0393(14) 0.0220(10) 0.0350(12) -0.0012(9) 0.0023(11) 0.0112(10)
C16 0.0410(14) 0.0218(11) 0.0248(11) 0.0026(9) 0.0055(10) 0.0031(9)
C17 0.0385(14) 0.0351(13) 0.0358(13) -0.0009(11) 0.0049(11) -0.0044(11)
C18 0.0449(17) 0.0431(15) 0.0428(15) -0.0086(12) -0.0001(13) -0.0141(12)
C19 0.069(2) 0.0293(13) 0.0391(15) -0.0070(11) 0.0041(14) -0.0101(14)
C20 0.0574(18) 0.0226(11) 0.0374(13) -0.0015(10) 0.0040(12) 0.0009(11)
C21 0.0297(13) 0.0326(12) 0.0325(12) 0.0006(10) 0.0003(10) -0.0007(10)
C22 0.0301(14) 0.0547(18) 0.0562(18) -0.0033(14) 0.0074(12) 0.0119(12)

loop_
_atom_type_symbol
_atom_type_description
_atom_type_scat_dispersion_real
_atom_type_scat_dispersion_imag
_atom_type_scat_source
C C 0.0033 0.0016 'International Tables Vol C Tables 4.2.6.8 and 6.1.1.4'
H H 0.0000 0.0000 'International Tables Vol C Tables 4.2.6.8 and 6.1.1.4'
N N 0.0061 0.0033 'International Tables Vol C Tables 4.2.6.8 and 6.1.1.4'
O O 0.0106 0.0060 'International Tables Vol C Tables 4.2.6.8 and 6.1.1.4'
Cl Cl 0.1484 0.1585 'International Tables Vol C Tables 4.2.6.8 and 6.1.1.4'
Fe Fe 0.3463 0.8444 'International Tables Vol C Tables 4.2.6.8 and 6.1.1.4'

loop_
_geom_angle_atom_site_label_1
_geom_angle_atom_site_label_2
_geom_angle_atom_site_label_3
_geom_angle
N4 Fe1 O2 92.01(9)
N4 Fe1 N3 101.34(8)
O2 Fe1 N3 91.17(9)
N4 Fe1 N2 102.66(8)
O2 Fe1 N2 89.30(9)
N3 Fe1 N2 155.96(8)
N4 Fe1 O1 89.39(7)
O2 Fe1 O1 177.72(9)
N3 Fe1 O1 90.32(7)
N2 Fe1 O1 88.64(7)
N4 Fe1 N1 176.03(8)
O2 Fe1 N1 91.93(8)
N3 Fe1 N1 78.14(8)
N2 Fe1 N1 77.83(7)
O1 Fe1 N1 86.69(7)
O6 Cl1 O5 109.4(3)
O6 Cl1 O3 109.75(19)
O5 Cl1 O3 110.01(15)
O6 Cl1 O4 108.86(19)
O5 Cl1 O4 107.90(17)
O3 Cl1 O4 110.92(15)
O8 Cl2 O9 111.3(2)
O8 Cl2 O7 110.0(3)
O9 Cl2 O7 110.0(2)
O8 Cl2 O10 109.1(2)
O9 Cl2 O10 108.08(15)
O7 Cl2 O10 108.2(2)
C14 O1 Fe1 119.67(14)
C14 O1 H1M 108(3)
Fe1 O1 H1M 128(3)
Fe1 O2 H3M 133(4)
Fe1 O2 H2M 110(3)
H3M O2 H2M 112(5)
C15 N1 C2 112.16(19)
C15 N1 C8 111.49(18)
C2 N1 C8 107.59(19)
C15 N1 Fe1 106.77(15)
C2 N1 Fe1 104.87(14)
C8 N1 Fe1 113.85(13)
C4 N2 C3 118.6(2)
C4 N2 Fe1 127.65(17)
C3 N2 Fe1 113.28(16)
C16 N3 C17 119.2(2)
C16 N3 Fe1 114.50(17)
C17 N3 Fe1 126.32(17)
C21 N4 Fe1 170.3(2)
N1 C2 C3 109.33(18)
N1 C2 H2A 109.8
C3 C2 H2A 109.8
N1 C2 H2B 109.8
C3 C2 H2B 109.8
H2A C2 H2B 108.3
N2 C3 C7 121.6(2)
N2 C3 C2 116.4(2)
C7 C3 C2 122.0(2)
N2 C4 C5 123.0(2)
N2 C4 H4 118.5
C5 C4 H4 118.5
C4 C5 C6 118.5(3)
C4 C5 H5 120.8
C6 C5 H5 120.8
C7 C6 C5 118.7(3)
C7 C6 H6 120.7
C5 C6 H6 120.7
C6 C7 C3 119.7(3)
C6 C7 H7 120.1
C3 C7 H7 120.1
N1 C8 C9 115.20(19)
N1 C8 H8A 108.5
C9 C8 H8A 108.5
N1 C8 H8B 108.5
C9 C8 H8B 108.5
H8A C8 H8B 107.5
C10 C9 C14 117.2(2)
C10 C9 C8 121.1(2)
C14 C9 C8 121.3(2)
C11 C10 C9 121.8(2)
C11 C10 H10 119.1
C9 C10 H10 119.1
C12 C11 C10 119.4(2)
C12 C11 H11 120.3
C10 C11 H11 120.3
C11 C12 C13 120.5(2)
C11 C12 H12 119.8
C13 C12 H12 119.8
C14 C13 C12 119.0(2)
C14 C13 H13 120.5
C12 C13 H13 120.5
C13 C14 O1 121.5(2)
C13 C14 C9 122.0(2)
O1 C14 C9 116.4(2)
N1 C15 C16 111.64(19)
N1 C15 H15A 109.3
C16 C15 H15A 109.3
N1 C15 H15B 109.3
C16 C15 H15B 109.3
H15A C15 H15B 108.0
N3 C16 C20 121.8(3)
N3 C16 C15 117.0(2)
C20 C16 C15 121.0(2)
N3 C17 C18 122.1(3)
N3 C17 H17 118.9
C18 C17 H17 118.9
C17 C18 C19 118.0(3)
C17 C18 H18 121.0
C19 C18 H18 121.0
C20 C19 C18 120.0(3)
C20 C19 H19 120.0
C18 C19 H19 120.0
C19 C20 C16 118.8(3)
C19 C20 H20 120.6
C16 C20 H20 120.6
N4 C21 C22 179.2(3)
C21 C22 H22A 109.5
C21 C22 H22B 109.5
H22A C22 H22B 109.5
C21 C22 H22C 109.5
H22A C22 H22C 109.5
H22B C22 H22C 109.5

loop_
_geom_bond_atom_site_label_1
_geom_bond_atom_site_label_2
_geom_bond_distance
Fe1 N4 2.090(2)
Fe1 O2 2.123(2)
Fe1 N3 2.144(2)
Fe1 N2 2.154(2)
Fe1 O1 2.1870(18)
Fe1 N1 2.194(2)
Cl1 O6 1.408(3)
Cl1 O5 1.412(3)
Cl1 O3 1.423(2)
Cl1 O4 1.427(2)
Cl2 O8 1.388(3)
Cl2 O9 1.407(2)
Cl2 O7 1.422(3)
Cl2 O10 1.436(3)
O1 C14 1.381(3)
O1 H1M 0.79(4)
O2 H3M 0.65(4)
O2 H2M 0.83(5)
N1 C15 1.477(3)
N1 C2 1.481(3)
N1 C8 1.497(3)
N2 C4 1.339(3)
N2 C3 1.348(3)
N3 C16 1.341(3)
N3 C17 1.343(3)
N4 C21 1.139(3)
C2 C3 1.506(3)
C2 H2A 0.9900
C2 H2B 0.9900
C3 C7 1.385(4)
C4 C5 1.378(4)
C4 H4 0.9500
C5 C6 1.394(4)
C5 H5 0.9500
C6 C7 1.380(4)
C6 H6 0.9500
C7 H7 0.9500
C8 C9 1.500(3)
C8 H8A 0.9900
C8 H8B 0.9900
C9 C10 1.387(3)
C9 C14 1.399(3)
C10 C11 1.385(4)
C10 H10 0.9500
C11 C12 1.383(4)
C11 H11 0.9500
C12 C13 1.386(4)
C12 H12 0.9500
C13 C14 1.381(3)
C13 H13 0.9500
C15 C16 1.509(4)
C15 H15A 0.9900
C15 H15B 0.9900
C16 C20 1.389(3)
C17 C18 1.388(4)
C17 H17 0.9500
C18 C19 1.391(5)
C18 H18 0.9500
C19 C20 1.371(5)
C19 H19 0.9500
C20 H20 0.9500
C21 C22 1.441(4)
C22 H22A 0.9800
C22 H22B 0.9800
C22 H22C 0.9800
